data_7213715
loop_
_publ_author_name
'Yuan, Shuai'
'Liu, Shan-Shan'
'Sun, Di'

_publ_section_title
;
 Two isomeric [Cu4I4] luminophores: solvothermal/mechanochemical
 syntheses, structures and thermochromic luminescence properties
;
_journal_issue 10
_journal_name_full CrystEngComm
_journal_page_first 1927
_journal_paper_doi 10.1039/c3ce42195c
_journal_volume 16
_journal_year 2014
_chemical_formula_sum 'C16 H20 Cu2 I2 N4'
_chemical_formula_weight 649.24
_chemical_name_systematic
; 
 ? 
;
_space_group_crystal_system monoclinic
_space_group_IT_number 15
_space_group_name_Hall '-C 2yc'
_space_group_name_H-M_alt 'C 1 2/c 1'
_symmetry_space_group_name_Hall '-C 2yc'
_symmetry_space_group_name_H-M 'C 1 2/c 1'
_atom_sites_solution_hydrogens geom
_atom_sites_solution_primary direct
_atom_sites_solution_secondary difmap
_audit_creation_method SHELXL-97
_cell_angle_alpha 90.00
_cell_angle_beta 114.5550(10)
_cell_angle_gamma 90.00
_cell_formula_units_Z 8
_cell_length_a 18.4558(11)
_cell_length_b 19.0332(11)
_cell_length_c 12.2097(8)
_cell_measurement_temperature 200(2)
_cell_volume 3901.1(4)
_computing_structure_refinement 'SHELXL-97 (Sheldrick, 1997)'
_computing_structure_solution 'SHELXS-97 (Sheldrick, 1990)'
_diffrn_ambient_temperature 200(2)
_diffrn_measured_fraction_theta_full 0.991
_diffrn_measured_fraction_theta_max 0.991
_diffrn_radiation_monochromator graphite
_diffrn_radiation_source 'fine-focus sealed tube'
_diffrn_radiation_type MoK\a
_diffrn_radiation_wavelength 0.71073
_diffrn_reflns_av_R_equivalents 0.0565
_diffrn_reflns_av_sigmaI/netI 0.0721
_diffrn_reflns_limit_h_max 11
_diffrn_reflns_limit_h_min -22
_diffrn_reflns_limit_k_max 23
_diffrn_reflns_limit_k_min -17
_diffrn_reflns_limit_l_max 15
_diffrn_reflns_limit_l_min -14
_diffrn_reflns_number 8096
_diffrn_reflns_theta_full 26.00
_diffrn_reflns_theta_max 26.00
_diffrn_reflns_theta_min 1.62
_exptl_absorpt_coefficient_mu 5.351
_exptl_absorpt_correction_T_max 0.5660
_exptl_absorpt_correction_T_min 0.2966
_exptl_absorpt_correction_type multi-scan
_exptl_absorpt_process_details SADABS
_exptl_crystal_colour yellow
_exptl_crystal_density_diffrn 2.211
_exptl_crystal_density_method 'not measured'
_exptl_crystal_description block
_exptl_crystal_F_000 2464
_exptl_crystal_size_max 0.30
_exptl_crystal_size_mid 0.15
_exptl_crystal_size_min 0.12
_refine_diff_density_max 1.277
_refine_diff_density_min -1.869
_refine_diff_density_rms 0.335
_refine_ls_extinction_method none
_refine_ls_goodness_of_fit_ref 1.088
_refine_ls_hydrogen_treatment constr
_refine_ls_matrix_type full
_refine_ls_number_parameters 217
_refine_ls_number_reflns 3806
_refine_ls_number_restraints 0
_refine_ls_restrained_S_all 1.088
_refine_ls_R_factor_all 0.0507
_refine_ls_R_factor_gt 0.0475
_refine_ls_shift/su_max 0.001
_refine_ls_shift/su_mean 0.000
_refine_ls_structure_factor_coef Fsqd
_refine_ls_weighting_details 'calc w=1/[\s^2^(Fo^2^)+(0.0839P)^2^+0.0000P] where P=(Fo^2^+2Fc^2^)/3'
_refine_ls_weighting_scheme calc
_refine_ls_wR_factor_gt 0.1356
_refine_ls_wR_factor_ref 0.1383
_reflns_number_gt 3457
_reflns_number_total 3806
_reflns_threshold_expression >2sigma(I)
_cod_data_source_file c3ce42195c.txt
_cod_data_source_block p1-200K
_cod_depositor_comments
;
The following automatic conversions were performed:

'_exptl_absorpt_correction_type' value 'MULTI-SCAN' changed to
'multi-scan' according to
/usr/data/users/saulius/automatic-downloads/current/RSC/lib/dictionaries/cif_core.dic
dictionary named 'cif_core.dic' version 2.4.2 from 2011-04-26.

Automatic conversion script
Id: cif_fix_values 2281 2013-09-26 08:29:07Z andrius 
;
_cod_database_code 7213715

loop_
_symmetry_equiv_pos_as_xyz
'x, y, z'
'-x, y, -z+1/2'
'x+1/2, y+1/2, z'
'-x+1/2, y+1/2, -z+1/2'
'-x, -y, -z'
'x, -y, z-1/2'
'-x+1/2, -y+1/2, -z'
'x+1/2, -y+1/2, z-1/2'

loop_
_atom_site_label
_atom_site_type_symbol
_atom_site_fract_x
_atom_site_fract_y
_atom_site_fract_z
_atom_site_U_iso_or_equiv
_atom_site_adp_type
_atom_site_occupancy
_atom_site_symmetry_multiplicity
_atom_site_calc_flag
_atom_site_refinement_flags
Cu1 Cu 0.43564(4) 0.15224(4) 0.63962(6) 0.0254(2) Uani 1 1 d .
Cu2 Cu 0.55492(4) 0.25235(4) 0.70962(7) 0.0274(2) Uani 1 1 d .
I1 I 0.57676(2) 0.116030(19) 0.65435(3) 0.02418(16) Uani 1 1 d .
I2 I 0.40997(2) 0.287688(19) 0.55591(3) 0.02439(16) Uani 1 1 d .
C1 C 0.2780(3) 0.0833(3) 0.5286(5) 0.0256(12) Uani 1 1 d .
H1 H 0.2735 0.1025 0.5973 0.031 Uiso 1 1 calc R
C2 C 0.2153(4) 0.0449(3) 0.4492(5) 0.0276(13) Uani 1 1 d .
H2 H 0.1687 0.0383 0.4629 0.033 Uiso 1 1 calc R
C3 C 0.2207(3) 0.0158(3) 0.3478(5) 0.0217(11) Uani 1 1 d .
C4 C 0.2887(4) 0.0285(3) 0.3323(5) 0.0283(13) Uani 1 1 d .
H4 H 0.2939 0.0108 0.2632 0.034 Uiso 1 1 calc R
C5 C 0.3501(4) 0.0673(3) 0.4171(5) 0.0300(13) Uani 1 1 d .
H5 H 0.3974 0.0743 0.4054 0.036 Uiso 1 1 calc R
C6 C 0.1560(4) -0.0300(3) 0.2597(6) 0.0299(13) Uani 1 1 d .
H6A H 0.1425 -0.0127 0.1770 0.036 Uiso 1 1 calc R
H6B H 0.1765 -0.0785 0.2650 0.036 Uiso 1 1 calc R
C7 C 0.0342(3) 0.0319(3) 0.2332(5) 0.0272(13) Uani 1 1 d .
H7A H 0.0144 0.0331 0.1444 0.033 Uiso 1 1 calc R
H7B H 0.0669 0.0745 0.2660 0.033 Uiso 1 1 calc R
C8 C 0.0349(4) -0.0927(3) 0.2332(6) 0.0331(14) Uani 1 1 d .
H8A H 0.0672 -0.1355 0.2655 0.040 Uiso 1 1 calc R
H8B H 0.0153 -0.0934 0.1444 0.040 Uiso 1 1 calc R
C9 C 0.6308(4) 0.3322(3) 0.5772(6) 0.0307(13) Uani 1 1 d .
H9 H 0.5774 0.3435 0.5249 0.037 Uiso 1 1 calc R
C10 C 0.6910(4) 0.3541(4) 0.5467(6) 0.0339(15) Uani 1 1 d .
H10 H 0.6786 0.3790 0.4737 0.041 Uiso 1 1 calc R
C11 C 0.7702(4) 0.3400(3) 0.6225(5) 0.0278(13) Uani 1 1 d .
C12 C 0.7842(4) 0.3037(3) 0.7282(6) 0.0296(13) Uani 1 1 d .
H12 H 0.8372 0.2933 0.7838 0.036 Uiso 1 1 calc R
C13 C 0.7200(4) 0.2828(3) 0.7516(6) 0.0316(14) Uani 1 1 d .
H13 H 0.7305 0.2580 0.8242 0.038 Uiso 1 1 calc R
C14 C 0.8367(4) 0.3678(4) 0.5910(6) 0.0395(17) Uani 1 1 d .
H14A H 0.8393 0.3387 0.5256 0.047 Uiso 1 1 calc R
H14B H 0.8235 0.4164 0.5602 0.047 Uiso 1 1 calc R
C15 C 0.9604(4) 0.4308(3) 0.6946(5) 0.0267(13) Uani 1 1 d .
H15A H 0.9294 0.4731 0.6955 0.032 Uiso 1 1 calc R
H15B H 0.9704 0.4324 0.6210 0.032 Uiso 1 1 calc R
C16 C 0.9615(4) 0.3052(3) 0.6945(6) 0.0333(14) Uani 1 1 d .
H16A H 0.9726 0.3047 0.6219 0.040 Uiso 1 1 calc R
H16B H 0.9306 0.2625 0.6934 0.040 Uiso 1 1 calc R
N1 N 0.3456(3) 0.0954(2) 0.5149(4) 0.0205(9) Uani 1 1 d .
N2 N 0.6443(3) 0.2955(3) 0.6776(5) 0.0254(11) Uani 1 1 d .
N3 N 0.9147(3) 0.3678(3) 0.6927(5) 0.0264(10) Uani 1 1 d .
N4 N 0.0841(3) -0.0313(2) 0.2806(5) 0.0265(11) Uani 1 1 d .

loop_
_atom_site_aniso_label
_atom_site_aniso_U_11
_atom_site_aniso_U_22
_atom_site_aniso_U_33
_atom_site_aniso_U_23
_atom_site_aniso_U_13
_atom_site_aniso_U_12
Cu1 0.0198(4) 0.0317(4) 0.0254(4) -0.0076(3) 0.0100(3) -0.0046(3)
Cu2 0.0170(4) 0.0371(4) 0.0303(4) 0.0091(3) 0.0121(3) -0.0021(3)
I1 0.0214(3) 0.0333(3) 0.0220(2) -0.00054(14) 0.01319(19) 0.00557(14)
I2 0.0199(3) 0.0268(2) 0.0215(2) 0.00227(13) 0.00362(18) 0.00283(13)
C1 0.019(3) 0.040(3) 0.018(3) -0.006(2) 0.007(2) 0.003(3)
C2 0.020(3) 0.038(3) 0.022(3) -0.007(2) 0.006(2) -0.005(2)
C3 0.020(3) 0.022(3) 0.018(3) 0.001(2) 0.004(2) 0.008(2)
C4 0.033(3) 0.031(3) 0.024(3) -0.007(2) 0.016(3) 0.003(3)
C5 0.027(3) 0.039(3) 0.028(3) 0.000(3) 0.016(3) -0.005(3)
C6 0.021(3) 0.037(3) 0.028(3) -0.006(3) 0.006(3) 0.003(3)
C7 0.018(3) 0.023(3) 0.029(3) 0.001(2) -0.002(2) 0.002(2)
C8 0.029(4) 0.019(3) 0.036(3) -0.003(2) -0.001(3) 0.005(2)
C9 0.021(3) 0.041(3) 0.028(3) 0.012(3) 0.008(3) -0.003(3)
C10 0.021(3) 0.054(4) 0.024(3) 0.017(3) 0.006(3) -0.005(3)
C11 0.022(3) 0.038(3) 0.027(3) 0.005(3) 0.014(3) -0.005(3)
C12 0.011(3) 0.045(4) 0.028(3) 0.010(3) 0.004(2) -0.001(2)
C13 0.020(3) 0.048(4) 0.024(3) 0.011(3) 0.006(3) -0.006(3)
C14 0.016(3) 0.069(5) 0.035(4) 0.021(3) 0.012(3) -0.003(3)
C15 0.028(3) 0.027(3) 0.031(3) 0.007(2) 0.019(3) 0.005(2)
C16 0.034(4) 0.023(3) 0.042(4) -0.002(3) 0.014(3) -0.006(3)
N1 0.013(2) 0.024(2) 0.022(2) -0.0037(18) 0.0057(19) -0.0026(18)
N2 0.016(3) 0.037(3) 0.024(3) 0.006(2) 0.009(2) -0.0045(19)
N3 0.012(2) 0.039(3) 0.027(3) 0.011(2) 0.007(2) -0.001(2)
N4 0.018(2) 0.025(2) 0.026(2) -0.003(2) 0.000(2) -0.002(2)

loop_
_atom_type_symbol
_atom_type_description
_atom_type_scat_dispersion_real
_atom_type_scat_dispersion_imag
_atom_type_scat_source
C C 0.0033 0.0016 'International Tables Vol C Tables 4.2.6.8 and 6.1.1.4'
H H 0.0000 0.0000 'International Tables Vol C Tables 4.2.6.8 and 6.1.1.4'
Cu Cu 0.3201 1.2651 'International Tables Vol C Tables 4.2.6.8 and 6.1.1.4'
I I -0.4742 1.8119 'International Tables Vol C Tables 4.2.6.8 and 6.1.1.4'
N N 0.0061 0.0033 'International Tables Vol C Tables 4.2.6.8 and 6.1.1.4'

loop_
_geom_angle_atom_site_label_1
_geom_angle_atom_site_label_2
_geom_angle_atom_site_label_3
_geom_angle
_geom_angle_site_symmetry_1
_geom_angle_site_symmetry_3
N1 Cu1 Cu2 135.32(13) . 2_656
N1 Cu1 I1 112.94(13) . .
Cu2 Cu1 I1 111.74(3) 2_656 .
N1 Cu1 I1 101.61(13) . 2_656
Cu2 Cu1 I1 62.38(2) 2_656 2_656
I1 Cu1 I1 109.50(3) . 2_656
N1 Cu1 I2 105.07(14) . .
Cu2 Cu1 I2 61.70(2) 2_656 .
I1 Cu1 I2 106.57(3) . .
I1 Cu1 I2 121.17(3) 2_656 .
N1 Cu1 Cu1 146.67(13) . 2_656
Cu2 Cu1 Cu1 62.04(3) 2_656 2_656
I1 Cu1 Cu1 60.37(3) . 2_656
I1 Cu1 Cu1 57.49(2) 2_656 2_656
I2 Cu1 Cu1 108.064(18) . 2_656
N1 Cu1 Cu2 153.50(13) . .
Cu2 Cu1 Cu2 57.75(3) 2_656 .
I1 Cu1 Cu2 61.33(2) . .
I1 Cu1 Cu2 104.60(3) 2_656 .
I2 Cu1 Cu2 57.26(2) . .
Cu1 Cu1 Cu2 56.31(2) 2_656 .
N2 Cu2 Cu2 154.45(15) . 2_656
N2 Cu2 Cu1 127.87(15) . 2_656
Cu2 Cu2 Cu1 64.22(3) 2_656 2_656
N2 Cu2 I2 115.25(15) . .
Cu2 Cu2 I2 63.21(3) 2_656 .
Cu1 Cu2 I2 116.08(3) 2_656 .
N2 Cu2 I2 104.15(15) . 2_656
Cu2 Cu2 I2 59.13(3) 2_656 2_656
Cu1 Cu2 I2 61.60(2) 2_656 2_656
I2 Cu2 I2 114.20(3) . 2_656
N2 Cu2 I1 96.96(15) . .
Cu2 Cu2 I1 108.067(17) 2_656 .
Cu1 Cu2 I1 60.66(2) 2_656 .
I2 Cu2 I1 105.93(3) . .
I2 Cu2 I1 119.46(3) 2_656 .
N2 Cu2 Cu1 146.03(15) . .
Cu2 Cu2 Cu1 58.02(3) 2_656 .
Cu1 Cu2 Cu1 61.64(3) 2_656 .
I2 Cu2 Cu1 60.92(2) . .
I2 Cu2 Cu1 107.70(3) 2_656 .
I1 Cu2 Cu1 56.87(2) . .
Cu1 I1 Cu1 62.14(3) . 2_656
Cu1 I1 Cu2 61.80(2) . .
Cu1 I1 Cu2 56.96(2) 2_656 .
Cu2 I2 Cu1 61.82(2) . .
Cu2 I2 Cu2 57.66(3) . 2_656
Cu1 I2 Cu2 56.70(2) . 2_656
N1 C1 C2 123.9(5) . .
N1 C1 H1 118.1 . .
C2 C1 H1 118.1 . .
C1 C2 C3 119.2(5) . .
C1 C2 H2 120.4 . .
C3 C2 H2 120.4 . .
C4 C3 C2 117.4(5) . .
C4 C3 C6 120.3(5) . .
C2 C3 C6 122.3(5) . .
C3 C4 C5 120.2(5) . .
C3 C4 H4 119.9 . .
C5 C4 H4 119.9 . .
N1 C5 C4 122.8(5) . .
N1 C5 H5 118.6 . .
C4 C5 H5 118.6 . .
N4 C6 C3 113.3(5) . .
N4 C6 H6A 108.9 . .
C3 C6 H6A 108.9 . .
N4 C6 H6B 108.9 . .
C3 C6 H6B 108.9 . .
H6A C6 H6B 107.7 . .
N4 C7 C7 110.8(4) . 2
N4 C7 H7A 109.5 . .
C7 C7 H7A 109.5 2 .
N4 C7 H7B 109.5 . .
C7 C7 H7B 109.5 2 .
H7A C7 H7B 108.1 . .
N4 C8 C8 110.9(5) . 2
N4 C8 H8A 109.5 . .
C8 C8 H8A 109.5 2 .
N4 C8 H8B 109.5 . .
C8 C8 H8B 109.5 2 .
H8A C8 H8B 108.0 . .
N2 C9 C10 122.7(6) . .
N2 C9 H9 118.6 . .
C10 C9 H9 118.6 . .
C9 C10 C11 120.3(6) . .
C9 C10 H10 119.9 . .
C11 C10 H10 119.9 . .
C10 C11 C12 116.9(5) . .
C10 C11 C14 119.8(5) . .
C12 C11 C14 123.2(6) . .
C13 C12 C11 119.2(6) . .
C13 C12 H12 120.4 . .
C11 C12 H12 120.4 . .
N2 C13 C12 123.5(6) . .
N2 C13 H13 118.2 . .
C12 C13 H13 118.2 . .
N3 C14 C11 113.5(5) . .
N3 C14 H14A 108.9 . .
C11 C14 H14A 108.9 . .
N3 C14 H14B 108.9 . .
C11 C14 H14B 108.9 . .
H14A C14 H14B 107.7 . .
N3 C15 C15 110.4(4) . 2_756
N3 C15 H15A 109.6 . .
C15 C15 H15A 109.6 2_756 .
N3 C15 H15B 109.6 . .
C15 C15 H15B 109.6 2_756 .
H15A C15 H15B 108.1 . .
N3 C16 C16 110.1(5) . 2_756
N3 C16 H16A 109.6 . .
C16 C16 H16A 109.6 2_756 .
N3 C16 H16B 109.6 . .
C16 C16 H16B 109.6 2_756 .
H16A C16 H16B 108.1 . .
C1 N1 C5 116.5(5) . .
C1 N1 Cu1 120.6(4) . .
C5 N1 Cu1 122.9(4) . .
C13 N2 C9 117.3(5) . .
C13 N2 Cu2 120.3(4) . .
C9 N2 Cu2 122.1(4) . .
C14 N3 C15 111.9(5) . .
C14 N3 C16 112.3(6) . .
C15 N3 C16 109.6(5) . .
C8 N4 C6 114.3(5) . .
C8 N4 C7 108.5(5) . .
C6 N4 C7 112.5(5) . .

loop_
_geom_bond_atom_site_label_1
_geom_bond_atom_site_label_2
_geom_bond_distance
_geom_bond_site_symmetry_2
Cu1 N1 2.037(5) .
Cu1 Cu2 2.6043(10) 2_656
Cu1 I1 2.6271(8) .
Cu1 I1 2.7082(8) 2_656
Cu1 I2 2.7409(8) .
Cu1 Cu1 2.7544(15) 2_656
Cu1 Cu2 2.7646(10) .
Cu2 N2 2.021(5) .
Cu2 Cu2 2.5966(14) 2_656
Cu2 Cu1 2.6043(10) 2_656
Cu2 I2 2.6379(8) .
Cu2 I2 2.7434(8) 2_656
Cu2 I1 2.7525(8) .
I1 Cu1 2.7082(8) 2_656
I2 Cu2 2.7434(8) 2_656
C1 N1 1.344(7) .
C1 C2 1.371(8) .
C1 H1 0.9500 .
C2 C3 1.398(8) .
C2 H2 0.9500 .
C3 C4 1.365(8) .
C3 C6 1.508(8) .
C4 C5 1.388(9) .
C4 H4 0.9500 .
C5 N1 1.343(7) .
C5 H5 0.9500 .
C6 N4 1.453(8) .
C6 H6A 0.9900 .
C6 H6B 0.9900 .
C7 N4 1.479(7) .
C7 C7 1.482(12) 2
C7 H7A 0.9900 .
C7 H7B 0.9900 .
C8 N4 1.444(7) .
C8 C8 1.507(13) 2
C8 H8A 0.9900 .
C8 H8B 0.9900 .
C9 N2 1.341(7) .
C9 C10 1.375(8) .
C9 H9 0.9500 .
C10 C11 1.393(9) .
C10 H10 0.9500 .
C11 C12 1.390(8) .
C11 C14 1.526(8) .
C12 C13 1.388(8) .
C12 H12 0.9500 .
C13 N2 1.333(8) .
C13 H13 0.9500 .
C14 N3 1.460(8) .
C14 H14A 0.9900 .
C14 H14B 0.9900 .
C15 N3 1.461(8) .
C15 C15 1.524(12) 2_756
C15 H15A 0.9900 .
C15 H15B 0.9900 .
C16 N3 1.465(8) .
C16 C16 1.503(13) 2_756
C16 H16A 0.9900 .
C16 H16B 0.9900 .
